data_4112639
loop_
_publ_author_name
'John F. Berry'
'F. Albert Cotton'
'Tongbu Lu'
'Carlos A. Murillo'
'Brian K. Roberts'
'Xiaoping Wang'

_publ_contact_author_address
;  Laboratory for Molecular Structure and Bonding
   Dept. of Chemistry
   Texas A&M University, PO Box  30012
   College Station, TX 77842-3012, USA
;
_publ_contact_author_email cotton@tamu.edu
_publ_contact_author_fax '(979) 845 9351'
_publ_contact_author_name 'F. A. Cotton'
_publ_contact_author_phone '(979) 845 4432'
_publ_section_title
;
 Molecular and Electronic Structures by Design: Tuning Symmetrical and
 Unsymmetrical Linear Trichromium Chains
;
_journal_name_full 'Journal of the American Chemical Society'
_journal_page_first 7082
_journal_page_last 7096
_journal_paper_doi 10.1021/ja049055h
_journal_volume 126
_journal_year 2004
_chemical_formula_moiety 'Cr3(C10H8N3)4Cl2, OC4H10'
_chemical_formula_sum 'C44 H42 Cl2 Cr3 N12 O'
_chemical_formula_weight 981.80
_chemical_name_common 'Cr3(dpa)4Cl2, Et2O'
_chemical_name_systematic
; 
 ? 
;
_space_group_IT_number 14
_symmetry_cell_setting monoclinic
_symmetry_space_group_name_Hall '-P 2ybc'
_symmetry_space_group_name_H-M 'P 1 21/c 1'
_atom_sites_solution_hydrogens geom
_atom_sites_solution_primary direct
_atom_sites_solution_secondary difmap
_audit_creation_method SHELXL-97
_cell_angle_alpha 90.00
_cell_angle_beta 98.4710(10)
_cell_angle_gamma 90.00
_cell_formula_units_Z 4
_cell_length_a 16.1062(9)
_cell_length_b 15.8183(9)
_cell_length_c 17.0329(9)
_cell_measurement_reflns_used 4972
_cell_measurement_temperature 213(2)
_cell_measurement_theta_max 27.34
_cell_measurement_theta_min 2.28
_cell_volume 4292.2(4)
_computing_cell_refinement SMART
_computing_data_collection SMART
_computing_data_reduction SAINT
_computing_structure_refinement 'SHELXL-97 (Sheldrick, 1997)'
_computing_structure_solution 'SHELXS-97 (Sheldrick, 1990)'
_diffrn_ambient_temperature 213(2)
_diffrn_measured_fraction_theta_full 0.989
_diffrn_measured_fraction_theta_max 0.989
_diffrn_measurement_device_type 'Bruker SMART 1000'
_diffrn_measurement_method \w-scans
_diffrn_radiation_monochromator graphite
_diffrn_radiation_source 'normal-focus sealed tube'
_diffrn_radiation_type MoK\a
_diffrn_radiation_wavelength 0.71073
_diffrn_reflns_av_R_equivalents 0.0542
_diffrn_reflns_av_sigmaI/netI 0.0816
_diffrn_reflns_limit_h_max 20
_diffrn_reflns_limit_h_min -20
_diffrn_reflns_limit_k_max 10
_diffrn_reflns_limit_k_min -20
_diffrn_reflns_limit_l_max 20
_diffrn_reflns_limit_l_min -21
_diffrn_reflns_number 26895
_diffrn_reflns_theta_full 27.58
_diffrn_reflns_theta_max 27.58
_diffrn_reflns_theta_min 1.77
_diffrn_standards_number 0
_exptl_absorpt_coefficient_mu 0.922
_exptl_absorpt_correction_T_max 0.8895
_exptl_absorpt_correction_T_min 0.8370
_exptl_absorpt_correction_type multi-scan
_exptl_crystal_colour 'dark green'
_exptl_crystal_density_diffrn 1.519
_exptl_crystal_description block
_exptl_crystal_F_000 2016
_exptl_crystal_size_max 0.20
_exptl_crystal_size_mid 0.17
_exptl_crystal_size_min 0.13
_refine_diff_density_max 0.453
_refine_diff_density_min -0.521
_refine_diff_density_rms 0.077
_refine_ls_extinction_method none
_refine_ls_goodness_of_fit_ref 0.992
_refine_ls_hydrogen_treatment mixed
_refine_ls_matrix_type full
_refine_ls_number_parameters 558
_refine_ls_number_reflns 9820
_refine_ls_number_restraints 2
_refine_ls_restrained_S_all 0.992
_refine_ls_R_factor_all 0.0998
_refine_ls_R_factor_gt 0.0522
_refine_ls_shift/su_max 0.002
_refine_ls_shift/su_mean 0.000
_refine_ls_structure_factor_coef Fsqd
_refine_ls_weighting_details 'calc w=1/[\s^2^(Fo^2^)+(0.0400P)^2^+0.0000P] where P=(Fo^2^+2Fc^2^)/3'
_refine_ls_weighting_scheme calc
_refine_ls_wR_factor_gt 0.0913
_refine_ls_wR_factor_ref 0.1054
_reflns_number_gt 6061
_reflns_number_total 9820
_reflns_threshold_expression >2sigma(I)
_cod_data_source_file ja049055hsi20040409_043050_05.cif
_cod_data_source_block 1Et2O
_cod_database_code 4112639

loop_
_symmetry_equiv_pos_as_xyz
'x, y, z'
'-x, y+1/2, -z+1/2'
'-x, -y, -z'
'x, -y-1/2, z-1/2'

loop_
_atom_site_label
_atom_site_type_symbol
_atom_site_fract_x
_atom_site_fract_y
_atom_site_fract_z
_atom_site_U_iso_or_equiv
_atom_site_adp_type
_atom_site_occupancy
_atom_site_symmetry_multiplicity
_atom_site_calc_flag
_atom_site_refinement_flags
_atom_site_disorder_assembly
_atom_site_disorder_group
Cr1 Cr 0.15233(3) 0.08509(3) 0.32751(3) 0.02105(13) Uani 1 1 d D . .
Cr2A Cr 0.2503(2) 0.02357(19) 0.26518(19) 0.0186(4) Uiso 0.411(14) 1 d PD A 1
Cr2B Cr 0.25884(15) 0.01702(13) 0.25813(13) 0.019 Uiso 0.589(14) 1 d PD A 2
Cr3 Cr 0.35772(3) -0.04415(3) 0.19684(3) 0.02129(13) Uani 1 1 d D . .
Cl1 Cl 0.04523(6) 0.15967(6) 0.39535(5) 0.0350(2) Uani 1 1 d . A .
Cl2 Cl 0.46740(6) -0.11473(6) 0.12481(5) 0.0332(2) Uani 1 1 d . A .
N1 N 0.24415(17) 0.07520(17) 0.42961(14) 0.0220(6) Uani 1 1 d . A .
N2 N 0.31225(16) -0.02675(17) 0.36635(14) 0.0211(6) Uani 1 1 d . . .
N3 N 0.38414(16) -0.12200(17) 0.29915(15) 0.0211(6) Uani 1 1 d . A .
N4 N 0.07895(16) 0.08046(17) 0.21507(15) 0.0217(6) Uani 1 1 d . A .
N5 N 0.19812(16) 0.06887(16) 0.15682(14) 0.0195(6) Uani 1 1 d . . .
N6 N 0.32183(16) 0.04610(16) 0.10683(14) 0.0211(6) Uani 1 1 d . A .
N7 N 0.11067(16) -0.03899(16) 0.34318(14) 0.0203(6) Uani 1 1 d . A .
N8 N 0.18208(16) -0.08453(16) 0.24361(14) 0.0195(6) Uani 1 1 d . . .
N9 N 0.25813(16) -0.12351(16) 0.14513(14) 0.0208(6) Uani 1 1 d . A .
N10 N 0.20708(17) 0.20003(17) 0.29617(14) 0.0216(6) Uani 1 1 d . A .
N11 N 0.32627(16) 0.12584(17) 0.28032(14) 0.0206(6) Uani 1 1 d . . .
N12 N 0.44049(16) 0.04568(17) 0.25853(15) 0.0227(6) Uani 1 1 d . A .
C11 C 0.3116(2) 0.0234(2) 0.43233(18) 0.0224(7) Uani 1 1 d . A .
C12 C 0.3784(2) 0.0290(2) 0.4953(2) 0.0306(8) Uani 1 1 d . . .
H12D H 0.4254 -0.0065 0.4965 0.037 Uiso 1 1 calc R A .
C13 C 0.3749(3) 0.0860(2) 0.5547(2) 0.0387(10) Uani 1 1 d . A .
H13A H 0.4198 0.0906 0.5965 0.046 Uiso 1 1 calc R . .
C14 C 0.3049(3) 0.1372(2) 0.5532(2) 0.0381(10) Uani 1 1 d . . .
H14A H 0.3009 0.1761 0.5942 0.046 Uiso 1 1 calc R A .
C15 C 0.2421(2) 0.1297(2) 0.49074(19) 0.0309(8) Uani 1 1 d . A .
H15A H 0.1946 0.1642 0.4899 0.037 Uiso 1 1 calc R . .
C31 C 0.3587(2) -0.0993(2) 0.36892(18) 0.0221(7) Uani 1 1 d . A .
C32 C 0.3773(2) -0.1517(2) 0.43572(19) 0.0309(8) Uani 1 1 d . . .
H32A H 0.3571 -0.1375 0.4830 0.037 Uiso 1 1 calc R A .
C33 C 0.4243(2) -0.2229(2) 0.4329(2) 0.0360(9) Uani 1 1 d . A .
H33A H 0.4379 -0.2569 0.4782 0.043 Uiso 1 1 calc R . .
C34 C 0.4519(2) -0.2445(2) 0.3618(2) 0.0347(9) Uani 1 1 d . . .
H34A H 0.4851 -0.2928 0.3581 0.042 Uiso 1 1 calc R A .
C35 C 0.4294(2) -0.1936(2) 0.2978(2) 0.0275(8) Uani 1 1 d . A .
H35A H 0.4464 -0.2094 0.2495 0.033 Uiso 1 1 calc R . .
C41 C 0.1133(2) 0.0774(2) 0.14620(18) 0.0219(7) Uani 1 1 d . A .
C42 C 0.0594(2) 0.0762(2) 0.07358(19) 0.0299(8) Uani 1 1 d . . .
H42A H 0.0821 0.0780 0.0258 0.036 Uiso 1 1 calc R A .
C43 C -0.0257(2) 0.0724(2) 0.0715(2) 0.0348(9) Uani 1 1 d . A .
H43A H -0.0613 0.0712 0.0225 0.042 Uiso 1 1 calc R . .
C44 C -0.0592(2) 0.0705(2) 0.1417(2) 0.0370(9) Uani 1 1 d . . .
H44A H -0.1174 0.0660 0.1417 0.044 Uiso 1 1 calc R A .
C45 C -0.0047(2) 0.0753(2) 0.2110(2) 0.0302(8) Uani 1 1 d . A .
H45A H -0.0273 0.0750 0.2589 0.036 Uiso 1 1 calc R . .
C61 C 0.2467(2) 0.0874(2) 0.09874(17) 0.0216(7) Uani 1 1 d . A .
C62 C 0.2262(2) 0.1469(2) 0.03785(18) 0.0282(8) Uani 1 1 d . . .
H62A H 0.1748 0.1760 0.0329 0.034 Uiso 1 1 calc R A .
C63 C 0.2818(2) 0.1623(2) -0.0145(2) 0.0358(9) Uani 1 1 d . A .
H63A H 0.2679 0.2009 -0.0564 0.043 Uiso 1 1 calc R . .
C64 C 0.3580(2) 0.1210(2) -0.0057(2) 0.0356(9) Uani 1 1 d . . .
H64A H 0.3966 0.1312 -0.0409 0.043 Uiso 1 1 calc R A .
C65 C 0.3760(2) 0.0649(2) 0.05553(19) 0.0291(8) Uani 1 1 d . A .
H65A H 0.4286 0.0380 0.0624 0.035 Uiso 1 1 calc R . .
C71 C 0.12801(19) -0.1040(2) 0.29618(18) 0.0205(7) Uani 1 1 d . A .
C72 C 0.0938(2) -0.1846(2) 0.30589(19) 0.0282(8) Uani 1 1 d . . .
H72A H 0.1066 -0.2299 0.2741 0.034 Uiso 1 1 calc R A .
C73 C 0.0419(2) -0.1968(2) 0.3617(2) 0.0316(9) Uani 1 1 d . A .
H73A H 0.0181 -0.2503 0.3675 0.038 Uiso 1 1 calc R . .
C74 C 0.0245(2) -0.1307(2) 0.4094(2) 0.0311(9) Uani 1 1 d . . .
H74A H -0.0111 -0.1380 0.4479 0.037 Uiso 1 1 calc R A .
C75 C 0.0606(2) -0.0542(2) 0.39912(19) 0.0287(8) Uani 1 1 d . A .
H75A H 0.0502 -0.0096 0.4327 0.034 Uiso 1 1 calc R . .
C91 C 0.1843(2) -0.1298(2) 0.17518(17) 0.0199(7) Uani 1 1 d . A .
C92 C 0.1171(2) -0.1747(2) 0.13337(18) 0.0252(8) Uani 1 1 d . . .
H92A H 0.0656 -0.1772 0.1530 0.030 Uiso 1 1 calc R A .
C93 C 0.1258(2) -0.2152(2) 0.06409(19) 0.0313(9) Uani 1 1 d . A .
H93A H 0.0811 -0.2466 0.0369 0.038 Uiso 1 1 calc R . .
C94 C 0.2010(2) -0.2094(2) 0.03420(19) 0.0320(9) Uani 1 1 d . . .
H94A H 0.2084 -0.2368 -0.0133 0.038 Uiso 1 1 calc R A .
C95 C 0.2640(2) -0.1630(2) 0.07544(19) 0.0286(8) Uani 1 1 d . A .
H95A H 0.3146 -0.1580 0.0544 0.034 Uiso 1 1 calc R . .
C101 C 0.1617(2) 0.2721(2) 0.28939(19) 0.0283(8) Uani 1 1 d . . .
H10A H 0.1051 0.2692 0.2969 0.034 Uiso 1 1 calc R A .
C102 C 0.1931(2) 0.3486(2) 0.2723(2) 0.0351(9) Uani 1 1 d . A .
H10C H 0.1593 0.3973 0.2689 0.042 Uiso 1 1 calc R . .
C103 C 0.2761(2) 0.3530(2) 0.2600(2) 0.0343(9) Uani 1 1 d . . .
H10D H 0.2996 0.4051 0.2485 0.041 Uiso 1 1 calc R A .
C104 C 0.3235(2) 0.2811(2) 0.26459(18) 0.0282(8) Uani 1 1 d . A .
H10B H 0.3800 0.2837 0.2566 0.034 Uiso 1 1 calc R . .
C105 C 0.2877(2) 0.2026(2) 0.28148(17) 0.0225(7) Uani 1 1 d . A .
C121 C 0.4114(2) 0.1159(2) 0.29183(18) 0.0218(7) Uani 1 1 d . A .
C122 C 0.4688(2) 0.1694(2) 0.33910(18) 0.0268(8) Uani 1 1 d . . .
H12C H 0.4494 0.2173 0.3635 0.032 Uiso 1 1 calc R A .
C123 C 0.5526(2) 0.1510(2) 0.34911(19) 0.0300(8) Uani 1 1 d . A .
H12B H 0.5910 0.1867 0.3801 0.036 Uiso 1 1 calc R . .
C124 C 0.5810(2) 0.0805(2) 0.3141(2) 0.0338(9) Uani 1 1 d . . .
H12A H 0.6386 0.0679 0.3199 0.041 Uiso 1 1 calc R A .
C125 C 0.5235(2) 0.0296(2) 0.2707(2) 0.0291(8) Uani 1 1 d . A .
H12E H 0.5428 -0.0195 0.2481 0.035 Uiso 1 1 calc R . .
O1 O 0.23360(15) 0.56508(16) 0.25058(14) 0.0353(6) Uani 1 1 d . . .
C1 C 0.2713(3) 0.6195(3) 0.3129(2) 0.0415(10) Uani 1 1 d . . .
H1A H 0.2284 0.6549 0.3317 0.050 Uiso 1 1 calc R . .
H1B H 0.3126 0.6566 0.2933 0.050 Uiso 1 1 calc R . .
C2 C 0.1949(2) 0.6117(2) 0.1838(2) 0.0419(10) Uani 1 1 d . . .
H2A H 0.2345 0.6531 0.1679 0.050 Uiso 1 1 calc R . .
H2B H 0.1459 0.6422 0.1973 0.050 Uiso 1 1 calc R . .
C3 C 0.3134(3) 0.5654(3) 0.3792(2) 0.0530(12) Uani 1 1 d . . .
H3D H 0.3395 0.6011 0.4221 0.080 Uiso 1 1 calc R . .
H3A H 0.3560 0.5308 0.3600 0.080 Uiso 1 1 calc R . .
H3B H 0.2721 0.5292 0.3982 0.080 Uiso 1 1 calc R . .
C4 C 0.1684(3) 0.5514(3) 0.1174(3) 0.0551(12) Uani 1 1 d . . .
H4A H 0.1418 0.5825 0.0713 0.083 Uiso 1 1 calc R . .
H4D H 0.1289 0.5109 0.1335 0.083 Uiso 1 1 calc R . .
H4B H 0.2172 0.5218 0.1042 0.083 Uiso 1 1 calc R . .

loop_
_atom_site_aniso_label
_atom_site_aniso_U_11
_atom_site_aniso_U_22
_atom_site_aniso_U_33
_atom_site_aniso_U_23
_atom_site_aniso_U_13
_atom_site_aniso_U_12
Cr1 0.0200(3) 0.0205(3) 0.0230(3) 0.0002(2) 0.0044(2) 0.0000(2)
Cr3 0.0197(3) 0.0196(3) 0.0248(3) 0.0006(2) 0.0041(2) -0.0011(2)
Cl1 0.0335(5) 0.0356(6) 0.0398(5) -0.0011(4) 0.0181(4) 0.0091(4)
Cl2 0.0293(5) 0.0321(5) 0.0414(5) 0.0002(4) 0.0162(4) 0.0067(4)
N1 0.0244(16) 0.0212(16) 0.0212(13) 0.0004(12) 0.0053(11) -0.0013(12)
N2 0.0203(15) 0.0205(16) 0.0223(13) 0.0006(11) 0.0022(11) 0.0001(12)
N3 0.0169(15) 0.0184(15) 0.0280(14) -0.0008(12) 0.0030(11) -0.0008(12)
N4 0.0193(15) 0.0206(16) 0.0254(14) -0.0003(12) 0.0045(11) 0.0034(12)
N5 0.0197(15) 0.0181(15) 0.0216(13) 0.0006(11) 0.0055(11) -0.0005(11)
N6 0.0229(15) 0.0179(15) 0.0234(14) -0.0015(11) 0.0067(12) -0.0048(12)
N7 0.0179(14) 0.0201(16) 0.0235(13) 0.0033(11) 0.0050(11) 0.0018(12)
N8 0.0189(14) 0.0181(15) 0.0221(13) 0.0006(11) 0.0046(11) -0.0012(12)
N9 0.0214(15) 0.0201(16) 0.0214(13) -0.0004(11) 0.0049(11) 0.0027(12)
N10 0.0229(16) 0.0197(16) 0.0222(13) -0.0003(12) 0.0028(11) 0.0011(12)
N11 0.0195(15) 0.0182(16) 0.0238(14) 0.0007(12) 0.0024(11) -0.0002(12)
N12 0.0192(15) 0.0226(16) 0.0273(14) 0.0025(12) 0.0073(12) 0.0010(12)
C11 0.0251(19) 0.0191(19) 0.0229(16) 0.0033(14) 0.0036(14) -0.0042(14)
C12 0.028(2) 0.028(2) 0.0337(19) -0.0010(16) -0.0034(16) -0.0018(16)
C13 0.052(3) 0.031(2) 0.0267(19) -0.0003(17) -0.0135(17) -0.009(2)
C14 0.058(3) 0.030(2) 0.0249(18) -0.0061(16) 0.0013(18) 0.002(2)
C15 0.040(2) 0.026(2) 0.0267(18) -0.0046(15) 0.0069(16) 0.0022(17)
C31 0.0179(18) 0.0212(19) 0.0272(17) 0.0000(14) 0.0034(14) -0.0036(14)
C32 0.035(2) 0.031(2) 0.0265(18) 0.0027(16) 0.0037(16) 0.0024(17)
C33 0.044(2) 0.029(2) 0.0326(19) 0.0065(17) -0.0018(17) -0.0001(18)
C34 0.035(2) 0.021(2) 0.046(2) 0.0024(17) 0.0035(18) 0.0076(17)
C35 0.025(2) 0.023(2) 0.0357(19) -0.0015(16) 0.0085(15) 0.0014(15)
C41 0.0227(18) 0.0168(18) 0.0256(16) -0.0007(14) 0.0015(14) 0.0029(14)
C42 0.030(2) 0.032(2) 0.0262(18) -0.0005(16) 0.0009(15) 0.0042(17)
C43 0.034(2) 0.031(2) 0.0345(19) -0.0055(16) -0.0101(17) 0.0059(17)
C44 0.0175(19) 0.041(3) 0.051(2) -0.0031(19) -0.0013(17) 0.0044(17)
C45 0.0212(19) 0.031(2) 0.039(2) -0.0009(17) 0.0061(16) 0.0044(16)
C61 0.0261(19) 0.0175(18) 0.0213(16) -0.0029(14) 0.0037(14) -0.0029(14)
C62 0.033(2) 0.024(2) 0.0282(18) 0.0056(15) 0.0061(15) 0.0083(16)
C63 0.051(3) 0.030(2) 0.0290(19) 0.0080(16) 0.0131(18) 0.0031(19)
C64 0.046(3) 0.032(2) 0.033(2) 0.0039(17) 0.0210(18) -0.0006(19)
C65 0.030(2) 0.028(2) 0.0317(19) -0.0006(16) 0.0138(16) 0.0012(17)
C71 0.0173(17) 0.0213(19) 0.0224(16) 0.0017(13) 0.0018(13) 0.0038(14)
C72 0.039(2) 0.018(2) 0.0286(18) -0.0009(15) 0.0090(16) 0.0004(16)
C73 0.036(2) 0.021(2) 0.038(2) 0.0070(16) 0.0097(17) -0.0059(16)
C74 0.029(2) 0.034(2) 0.0336(19) 0.0076(17) 0.0156(16) 0.0009(17)
C75 0.029(2) 0.034(2) 0.0253(17) 0.0023(15) 0.0110(15) 0.0043(16)
C91 0.0230(18) 0.0138(17) 0.0224(16) 0.0048(13) 0.0023(13) 0.0032(14)
C92 0.0222(19) 0.024(2) 0.0288(17) 0.0022(15) 0.0028(14) -0.0044(15)
C93 0.037(2) 0.030(2) 0.0258(17) -0.0034(15) 0.0011(16) -0.0111(17)
C94 0.045(2) 0.027(2) 0.0243(17) -0.0064(15) 0.0058(16) -0.0056(18)
C95 0.033(2) 0.028(2) 0.0267(17) -0.0030(15) 0.0120(15) 0.0000(16)
C101 0.0224(19) 0.028(2) 0.0343(19) 0.0002(16) 0.0033(15) 0.0057(16)
C102 0.043(2) 0.022(2) 0.042(2) 0.0034(17) 0.0100(18) 0.0094(17)
C103 0.051(3) 0.018(2) 0.0340(19) 0.0050(16) 0.0068(18) -0.0003(18)
C104 0.030(2) 0.026(2) 0.0311(18) 0.0039(15) 0.0101(15) -0.0063(16)
C105 0.029(2) 0.0197(19) 0.0189(15) -0.0015(14) 0.0023(14) -0.0002(15)
C121 0.0225(18) 0.0211(19) 0.0226(16) 0.0043(14) 0.0056(14) -0.0041(14)
C122 0.030(2) 0.024(2) 0.0265(17) 0.0019(15) 0.0028(15) -0.0036(16)
C123 0.024(2) 0.034(2) 0.0292(18) 0.0066(16) -0.0030(15) -0.0106(16)
C124 0.0170(19) 0.040(2) 0.043(2) 0.0105(19) 0.0001(16) -0.0022(17)
C125 0.0222(19) 0.029(2) 0.037(2) 0.0057(16) 0.0083(15) 0.0036(16)
O1 0.0346(15) 0.0279(15) 0.0435(15) 0.0014(12) 0.0064(12) -0.0005(12)
C1 0.043(3) 0.036(3) 0.047(2) -0.004(2) 0.012(2) -0.0076(19)
C2 0.034(2) 0.034(3) 0.058(3) 0.008(2) 0.006(2) 0.0078(18)
C3 0.058(3) 0.060(3) 0.040(2) 0.001(2) 0.004(2) 0.003(2)
C4 0.045(3) 0.054(3) 0.062(3) -0.006(2) -0.006(2) 0.011(2)

loop_
_atom_type_symbol
_atom_type_description
_atom_type_scat_dispersion_real
_atom_type_scat_dispersion_imag
_atom_type_scat_source
C C 0.0033 0.0016 'International Tables Vol C Tables 4.2.6.8 and 6.1.1.4'
H H 0.0000 0.0000 'International Tables Vol C Tables 4.2.6.8 and 6.1.1.4'
N N 0.0061 0.0033 'International Tables Vol C Tables 4.2.6.8 and 6.1.1.4'
Cl Cl 0.1484 0.1585 'International Tables Vol C Tables 4.2.6.8 and 6.1.1.4'
Cr Cr 0.3209 0.6236 'International Tables Vol C Tables 4.2.6.8 and 6.1.1.4'
O O 0.0106 0.0060 'International Tables Vol C Tables 4.2.6.8 and 6.1.1.4'

loop_
_geom_angle_atom_site_label_1
_geom_angle_atom_site_label_2
_geom_angle_atom_site_label_3
_geom_angle
N4 Cr1 N7 86.33(10)
N4 Cr1 N1 168.22(10)
N7 Cr1 N1 91.38(10)
N4 Cr1 N10 89.96(10)
N7 Cr1 N10 169.37(10)
N1 Cr1 N10 90.23(10)
N4 Cr1 Cr2A 83.92(9)
N7 Cr1 Cr2A 85.13(9)
N1 Cr1 Cr2A 84.37(9)
N10 Cr1 Cr2A 84.58(9)
N4 Cr1 Cr2B 83.43(8)
N7 Cr1 Cr2B 84.88(8)
N1 Cr1 Cr2B 84.86(8)
N10 Cr1 Cr2B 84.80(8)
N4 Cr1 Cl1 95.96(7)
N7 Cr1 Cl1 97.27(7)
N1 Cr1 Cl1 95.80(7)
N10 Cr1 Cl1 93.01(7)
Cr2A Cr1 Cl1 177.58(7)
Cr2B Cr1 Cl1 177.72(5)
N11 Cr2A N2 89.60(14)
N11 Cr2A N8 174.4(3)
N2 Cr2A N8 90.49(14)
N11 Cr2A N5 89.73(14)
N2 Cr2A N5 173.6(3)
N8 Cr2A N5 89.56(14)
N11 Cr2A Cr1 92.70(16)
N2 Cr2A Cr1 93.46(16)
N8 Cr2A Cr1 92.92(15)
N5 Cr2A Cr1 92.91(15)
N11 Cr2A Cr3 87.38(15)
N2 Cr2A Cr3 86.50(15)
N8 Cr2A Cr3 87.00(16)
N5 Cr2A Cr3 87.12(15)
Cr1 Cr2A Cr3 179.91(15)
N8 Cr2B N5 90.44(12)
N8 Cr2B N2 90.56(12)
N5 Cr2B N2 173.8(2)
N8 Cr2B N11 173.2(2)
N5 Cr2B N11 89.61(12)
N2 Cr2B N11 88.67(12)
N8 Cr2B Cr3 93.65(13)
N5 Cr2B Cr3 93.72(12)
N2 Cr2B Cr3 92.31(12)
N11 Cr2B Cr3 93.15(12)
N8 Cr2B Cr1 87.11(12)
N5 Cr2B Cr1 87.07(12)
N2 Cr2B Cr1 86.89(12)
N11 Cr2B Cr1 86.09(12)
Cr3 Cr2B Cr1 178.90(9)
N6 Cr3 N12 89.52(10)
N6 Cr3 N9 89.38(10)
N12 Cr3 N9 169.76(10)
N6 Cr3 N3 170.82(10)
N12 Cr3 N3 86.94(10)
N9 Cr3 N3 92.60(10)
N6 Cr3 Cr2B 84.79(8)
N12 Cr3 Cr2B 85.30(8)
N9 Cr3 Cr2B 84.46(8)
N3 Cr3 Cr2B 86.48(8)
N6 Cr3 Cr2A 85.01(9)
N12 Cr3 Cr2A 84.75(9)
N9 Cr3 Cr2A 85.01(9)
N3 Cr3 Cr2A 86.23(9)
N6 Cr3 Cl2 94.68(7)
N12 Cr3 Cl2 95.88(7)
N9 Cr3 Cl2 94.36(7)
N3 Cr3 Cl2 94.10(7)
Cr2B Cr3 Cl2 178.71(6)
Cr2A Cr3 Cl2 179.30(7)
C15 N1 C11 117.9(3)
C15 N1 Cr1 119.4(2)
C11 N1 Cr1 122.1(2)
C31 N2 C11 121.9(3)
C31 N2 Cr2A 123.8(2)
C11 N2 Cr2A 114.0(2)
C31 N2 Cr2B 118.1(2)
C11 N2 Cr2B 119.3(2)
C35 N3 C31 117.9(3)
C35 N3 Cr3 121.1(2)
C31 N3 Cr3 120.9(2)
C45 N4 C41 118.9(3)
C45 N4 Cr1 118.4(2)
C41 N4 Cr1 122.6(2)
C41 N5 C61 123.3(3)
C41 N5 Cr2B 120.2(2)
C61 N5 Cr2B 116.3(2)
C41 N5 Cr2A 115.3(2)
C61 N5 Cr2A 121.4(2)
C65 N6 C61 118.4(3)
C65 N6 Cr3 118.9(2)
C61 N6 Cr3 122.7(2)
C71 N7 C75 118.3(3)
C71 N7 Cr1 122.3(2)
C75 N7 Cr1 119.2(2)
C71 N8 C91 122.3(3)
C71 N8 Cr2B 122.3(2)
C91 N8 Cr2B 115.3(2)
C71 N8 Cr2A 116.6(2)
C91 N8 Cr2A 120.7(2)
C95 N9 C91 118.1(3)
C95 N9 Cr3 119.3(2)
C91 N9 Cr3 122.3(2)
C101 N10 C105 118.6(3)
C101 N10 Cr1 120.3(2)
C105 N10 Cr1 121.0(2)
C105 N11 C121 123.3(3)
C105 N11 Cr2A 116.4(2)
C121 N11 Cr2A 120.2(2)
C105 N11 Cr2B 121.5(2)
C121 N11 Cr2B 115.2(2)
C125 N12 C121 119.0(3)
C125 N12 Cr3 119.2(2)
C121 N12 Cr3 121.6(2)
N1 C11 N2 115.0(3)
N1 C11 C12 120.5(3)
N2 C11 C12 124.2(3)
C13 C12 C11 119.8(3)
C12 C13 C14 119.7(3)
C15 C14 C13 118.2(3)
N1 C15 C14 123.9(3)
N3 C31 N2 115.3(3)
N3 C31 C32 119.7(3)
N2 C31 C32 124.9(3)
C33 C32 C31 120.8(3)
C32 C33 C34 119.0(3)
C35 C34 C33 118.0(3)
N3 C35 C34 124.4(3)
N5 C41 N4 114.5(3)
N5 C41 C42 126.5(3)
N4 C41 C42 118.7(3)
C43 C42 C41 120.7(3)
C42 C43 C44 119.7(3)
C45 C44 C43 117.7(3)
N4 C45 C44 124.1(3)
N6 C61 N5 114.5(3)
N6 C61 C62 120.3(3)
N5 C61 C62 125.1(3)
C63 C62 C61 119.5(3)
C62 C63 C64 119.9(3)
C65 C64 C63 118.5(3)
N6 C65 C64 123.3(3)
N7 C71 N8 114.8(3)
N7 C71 C72 119.9(3)
N8 C71 C72 125.2(3)
C73 C72 C71 119.9(3)
C72 C73 C74 120.0(3)
C75 C74 C73 118.0(3)
N7 C75 C74 123.8(3)
N9 C91 N8 114.4(3)
N9 C91 C92 119.8(3)
N8 C91 C92 125.6(3)
C93 C92 C91 120.5(3)
C92 C93 C94 119.5(3)
C95 C94 C93 118.2(3)
N9 C95 C94 123.9(3)
N10 C101 C102 123.8(3)
C101 C102 C103 118.3(3)
C104 C103 C102 119.6(3)
C103 C104 C105 120.0(3)
N10 C105 N11 115.2(3)
N10 C105 C104 119.5(3)
N11 C105 C104 125.2(3)
N12 C121 N11 115.7(3)
N12 C121 C122 119.3(3)
N11 C121 C122 124.9(3)
C123 C122 C121 119.7(3)
C122 C123 C124 120.2(3)
C125 C124 C123 118.3(3)
N12 C125 C124 123.5(3)
C2 O1 C1 111.7(3)
O1 C1 C3 108.1(3)
O1 C2 C4 108.6(3)

loop_
_geom_bond_atom_site_label_1
_geom_bond_atom_site_label_2
_geom_bond_distance
Cr1 N4 2.098(3)
Cr1 N7 2.104(3)
Cr1 N1 2.116(3)
Cr1 N10 2.123(3)
Cr1 Cr2A 2.249(4)
Cr1 Cr2B 2.469(3)
Cr1 Cl1 2.5077(9)
Cr2A N11 2.022(4)
Cr2A N2 2.023(3)
Cr2A N8 2.037(4)
Cr2A N5 2.042(4)
Cr2A Cr3 2.467(4)
Cr2B N8 2.020(3)
Cr2B N5 2.027(3)
Cr2B N2 2.037(3)
Cr2B N11 2.041(3)
Cr2B Cr3 2.248(3)
Cr3 N6 2.112(3)
Cr3 N12 2.118(3)
Cr3 N9 2.123(3)
Cr3 N3 2.125(3)
Cr3 Cl2 2.5516(9)
N1 C15 1.355(4)
N1 C11 1.355(4)
N2 C31 1.367(4)
N2 C11 1.377(4)
N3 C35 1.349(4)
N3 C31 1.361(4)
N4 C45 1.342(4)
N4 C41 1.369(4)
N5 C41 1.359(4)
N5 C61 1.380(4)
N6 C65 1.355(4)
N6 C61 1.364(4)
N7 C71 1.357(4)
N7 C75 1.357(4)
N8 C71 1.373(4)
N8 C91 1.373(4)
N9 C95 1.357(4)
N9 C91 1.365(4)
N10 C101 1.349(4)
N10 C105 1.359(4)
N11 C105 1.365(4)
N11 C121 1.365(4)
N12 C125 1.347(4)
N12 C121 1.362(4)
C11 C12 1.407(4)
C12 C13 1.363(5)
C13 C14 1.385(5)
C14 C15 1.361(5)
C31 C32 1.404(4)
C32 C33 1.361(5)
C33 C34 1.392(5)
C34 C35 1.360(5)
C41 C42 1.402(4)
C42 C43 1.368(5)
C43 C44 1.383(5)
C44 C45 1.365(5)
C61 C62 1.404(4)
C62 C63 1.376(4)
C63 C64 1.378(5)
C64 C65 1.367(5)
C71 C72 1.408(4)
C72 C73 1.369(4)
C73 C74 1.378(5)
C74 C75 1.364(5)
C91 C92 1.399(4)
C92 C93 1.367(4)
C93 C94 1.384(5)
C94 C95 1.360(5)
C101 C102 1.360(5)
C102 C103 1.385(5)
C103 C104 1.366(5)
C104 C105 1.417(4)
C121 C122 1.414(4)
C122 C123 1.367(5)
C123 C124 1.373(5)
C124 C125 1.360(5)
O1 C2 1.420(4)
O1 C1 1.431(4)
C1 C3 1.498(5)
C2 C4 1.493(5)
